data_4122286
loop_
_publ_author_name
'Dale, Edward J.'
'Vermeulen, Nicolaas A.'
'Thomas, Andy A.'
'Barnes, Jonathan C.'
'Jur\'i\<cek, Michal'
'Blackburn, Anthea K.'
'Strutt, Nathan L.'
'Sarjeant, Amy A.'
'Stern, Charlotte L.'
'Denmark, Scott E.'
'Stoddart, J. Fraser'

_publ_section_title
;
 ExCage
;
_journal_issue 30
_journal_name_full 'Journal of the American Chemical Society'
_journal_page_first 10669
_journal_paper_doi 10.1021/ja5041557
_journal_volume 136
_journal_year 2014
_chemical_formula_moiety '6(F6 P), C66 H54 N6, 2(C2 H3 N), C16 H10'
_chemical_formula_sum 'C86 H70 F36 N8 P6'
_chemical_formula_weight 2085.32
_chemical_name_systematic
;
 ?
;
_space_group_crystal_system orthorhombic
_space_group_IT_number 63
_space_group_name_Hall '-C 2c 2'
_space_group_name_H-M_alt 'C m c m'
_symmetry_space_group_name_Hall '-C 2c 2'
_symmetry_space_group_name_H-M 'C m c m'
_atom_sites_solution_hydrogens geom
_atom_sites_solution_primary direct
_audit_creation_date 2013-06-20
_audit_creation_method
;
  Olex2 1.2
  (compiled Apr 23 2013 17:59:47, GUI svn.r4466)
;
_cell_angle_alpha 90
_cell_angle_beta 90
_cell_angle_gamma 90
_cell_formula_units_Z 4
_cell_length_a 18.0353(6)
_cell_length_b 28.6360(10)
_cell_length_c 21.3624(7)
_cell_measurement_reflns_used 6236
_cell_measurement_temperature 100(2)
_cell_measurement_theta_max 56.92
_cell_measurement_theta_min 2.90
_cell_volume 11032.8(6)
_computing_data_reduction 'SAINT v8.27A (Bruker, 2012)'
_computing_molecular_graphics
;
O. V. Dolomanov, L. J. Bourhis, R. J. Gildea, J. A. K. Howard and H. Puschmann,
OLEX2: a complete structure solution, refinement and analysis program.
J. Appl. Cryst. (2009). 42, 339-341.
;
_computing_publication_material
;
O. V. Dolomanov, L. J. Bourhis, R. J. Gildea, J. A. K. Howard and H. Puschmann,
OLEX2: a complete structure solution, refinement and analysis program.
J. Appl. Cryst. (2009). 42, 339-341.
;
_computing_structure_refinement
;
SHELXL, G.M. Sheldrick, Acta Cryst.
(2008). A64, 112-122
;
_computing_structure_solution
;
SHELXS, G.M. Sheldrick, Acta Cryst.
(2008). A64, 112-122
;
_diffrn_ambient_temperature 100.01
_diffrn_measured_fraction_theta_full 0.797
_diffrn_measured_fraction_theta_max 0.996
_diffrn_measurement_device_type 'Bruker APEX-II CCD'
_diffrn_measurement_method '\f and \w scans'
_diffrn_radiation_monochromator graphite
_diffrn_radiation_type CuK\a
_diffrn_radiation_wavelength 1.54178
_diffrn_reflns_av_R_equivalents 0.0487
_diffrn_reflns_av_unetI/netI 0.0342
_diffrn_reflns_Laue_measured_fraction_full 0.797
_diffrn_reflns_Laue_measured_fraction_max 0.996
_diffrn_reflns_limit_h_max 20
_diffrn_reflns_limit_h_min -18
_diffrn_reflns_limit_k_max 31
_diffrn_reflns_limit_k_min -22
_diffrn_reflns_limit_l_max 23
_diffrn_reflns_limit_l_min -21
_diffrn_reflns_number 22229
_diffrn_reflns_point_group_measured_fraction_full 0.797
_diffrn_reflns_point_group_measured_fraction_max 0.996
_diffrn_reflns_theta_full 67.679
_diffrn_reflns_theta_max 59.18
_diffrn_reflns_theta_min 2.07
_diffrn_standards_number 0
_exptl_absorpt_coefficient_mu 1.826
_exptl_absorpt_correction_T_max 0.7516
_exptl_absorpt_correction_T_min 0.6046
_exptl_absorpt_correction_type multi-scan
_exptl_absorpt_process_details
;
SADABS-2012/1 (Bruker,2012) was used for absorption correction.
wR2(int) was 0.0667 before and 0.0510 after correction.
The Ratio of minimum to maximum transmission is 0.8044.
The \l/2 correction factor is 0.0015.
;
_exptl_crystal_colour yellow
_exptl_crystal_colour_primary yellow
_exptl_crystal_density_diffrn 1.255
_exptl_crystal_description plate
_exptl_crystal_F_000 4224
_exptl_crystal_size_max 0.251
_exptl_crystal_size_mid 0.159
_exptl_crystal_size_min 0.118
_refine_diff_density_max 1.118
_refine_diff_density_min -0.652
_refine_diff_density_rms 0.095
_refine_ls_extinction_method none
_refine_ls_goodness_of_fit_ref 1.435
_refine_ls_hydrogen_treatment constr
_refine_ls_matrix_type full
_refine_ls_number_parameters 440
_refine_ls_number_reflns 4243
_refine_ls_number_restraints 423
_refine_ls_restrained_S_all 1.414
_refine_ls_R_factor_all 0.1415
_refine_ls_R_factor_gt 0.1076
_refine_ls_shift/su_max 0.001
_refine_ls_shift/su_mean 0.000
_refine_ls_structure_factor_coef Fsqd
_refine_ls_weighting_details
;
 w=1/[\s^2^(Fo^2^)+(0.2000P)^2^]
 where P=(Fo^2^+2Fc^2^)/3
;
_refine_ls_weighting_scheme calc
_refine_ls_wR_factor_gt 0.3413
_refine_ls_wR_factor_ref 0.3671
_reflns_Friedel_coverage 0.000
_reflns_number_gt 2690
_reflns_number_total 4243
_reflns_threshold_expression 'I > 2\s(I)'
_cod_data_source_file ja5041557_si_009.cif
_cod_data_source_block n2849
_cod_database_code 4122286
_olex2_refinement_description
;
1. Fixed Uiso
 At 1.2 times of:
  All C(H) groups, All C(H,H) groups
 At 1.5 times of:
  All C(H,H,H) groups
2. Restrained distances
 C23-C22 \\sim C21-C22 \\sim C21-C34 \\sim C33-C34 \\sim C33-C35 \\sim C23-C35 \\sim C23-C24 \\sim C25-C24
 \\sim C26-C25 \\sim C26-C36 \\sim C35-C36 \\sim C33-C32 \\sim C32-C31 \\sim C30-C31 \\sim C30-C36 \\sim C30-
 C29 \\sim C28-C29 \\sim C27-C28 \\sim C26-C27
 with sigma of 0.02
 C25-C35 \\sim C24-C36 \\sim C26-C23 \\sim C27-C30 \\sim C22-C33
 with sigma of 0.01
 P2-F9A \\sim P2-F10 \\sim P2-F7A \\sim P2-F9 \\sim P2-F9B \\sim P2-F9_$1 \\sim P2-F7A_$1 \\sim P2-F7 \\sim P2-
 F8
 with sigma of 0.02
 F10-F10_$1 \\sim F7-F9 \\sim F9_$1-F8 \\sim F9A-F7A_$1 \\sim F7-F7A \\sim F9B-F8 \\sim F9A-F7
 with sigma of 0.01
3. Rigid bond restraints
 C31, C29, C28, C30, C27, C36, C26, C32, C35, C25, C33, C23, C24, C34, C22, C21
 with sigma for 1-2 distances of 0.01 and sigma for 1-3 distances of 0.01
 F7A, F9, F9, F9B, F7A, F9A, F10, F10
 with sigma for 1-2 distances of 0.01 and sigma for 1-3 distances of 0.01
4. Uiso/Uaniso restraints and constraints
C31 \\sim C29 \\sim C28 \\sim C30 \\sim C27 \\sim C36 \\sim C26 \\sim C32 \\sim C35 \\sim C25 \\sim C33 \\sim C23 \\sim C24 \\sim C34 \\sim C22 \\sim C21: within 1.7A with sigma of 0.01 and sigma for terminal atoms of 0.02
F7A \\sim F9 \\sim F9 \\sim F9B \\sim F7A \\sim F9A \\sim F10 \\sim F10: within 1.7A with sigma of 0.01 and sigma for terminal atoms of 0.02
5. Others
 Sof(F7A)=1-FVAR(1)
 Sof(F9A)=Sof(F9B)=0.5*(1-FVAR(2))
 Sof(F9)=Sof(F10)=FVAR(1)
 Fixed Sof: H3A(0.5) H3B(0.5) H39A(0.5) H39B(0.5) H39C(0.5) C21(0.25)
 H21(0.25) C22(0.25) H22(0.25) C23(0.25) C24(0.25) H24(0.25) C25(0.25)
 H25(0.25) C26(0.25) C27(0.25) H27(0.25) C28(0.25) H28(0.25) C29(0.25)
 H29(0.25) C30(0.25) C31(0.25) H31(0.25) C32(0.25) H32(0.25) C33(0.25)
 C34(0.25) H34(0.25) C35(0.25) C36(0.25)
 Fixed Z: C21(0.25) C22(0.25) C23(0.25) C24(0.25) C25(0.25) C26(0.25)
 C27(0.25) C28(0.25) C29(0.25) C30(0.25) C31(0.25) C32(0.25) C33(0.25)
 C34(0.25) C35(0.25) C36(0.25)
6.a Secondary CH2 refined with riding coordinates:
 C3(H3A,H3B), C16(H16A,H16B)
6.b Aromatic/amide H refined with riding coordinates:
 C1(H1), C4(H4), C5(H5), C8(H8), C10(H10), C12(H12), C13(H13), C14(H14),
 C15(H15), C18(H18), C19(H19), C21(H21), C22(H22), C24(H24), C25(H25), C27(H27),
  C28(H28), C29(H29), C31(H31), C32(H32), C34(H34)
6.c Idealised Me refined as rotating group:
 C39(H39A,H39B,H39C)
;
_smtbx_masks_special_details
;
The solvent masking procedure as implemented in Olex2 was used to remove the
electronic contribution of solvent molecules from the refinement.  As the exact
solvent content is not known, only the atoms used in the refinement model are
reported in the formula here.

Total solvent accessible volume / cell = 2763.3 Ang^3^ [25.0%]
Total electron count / cell = 675.9
;
_shelx_estimated_absorpt_t_max 0.813
_shelx_estimated_absorpt_t_min 0.657
_shelx_space_group_comment
;
The symmetry employed for this shelxl refinement is uniquely defined
by the following loop, which should always be used as a source of
symmetry information in preference to the above space-group names.
They are only intended as comments.
;
_shelxl_version_number 2012-9

loop_
_space_group_symop_operation_xyz
'x, y, z'
'-x, -y, z+1/2'
'x, -y, -z'
'-x, y, -z+1/2'
'x+1/2, y+1/2, z'
'-x+1/2, -y+1/2, z+1/2'
'x+1/2, -y+1/2, -z'
'-x+1/2, y+1/2, -z+1/2'
'-x, -y, -z'
'x, y, -z-1/2'
'-x, y, z'
'x, -y, z-1/2'
'-x+1/2, -y+1/2, -z'
'x+1/2, y+1/2, -z-1/2'
'-x+1/2, y+1/2, z'
'x+1/2, -y+1/2, z-1/2'

loop_
_atom_site_label
_atom_site_type_symbol
_atom_site_fract_x
_atom_site_fract_y
_atom_site_fract_z
_atom_site_U_iso_or_equiv
_atom_site_adp_type
_atom_site_occupancy
_atom_site_site_symmetry_order
_atom_site_calc_flag
_atom_site_refinement_flags_posn
_atom_site_refinement_flags_adp
_atom_site_refinement_flags_occupancy
_atom_site_disorder_assembly
_atom_site_disorder_group
P1 P 0.77352(12) 0.32764(7) 0.59006(9) 0.0847(8) Uani 1 1 d . . . . .
F1 F 0.8084(3) 0.28492(13) 0.6247(2) 0.0941(13) Uani 1 1 d . . . . .
F2 F 0.7392(4) 0.36935(15) 0.5518(3) 0.1246(19) Uani 1 1 d . . . . .
F3 F 0.7053(3) 0.29747(15) 0.5700(2) 0.1049(15) Uani 1 1 d . . . . .
F4 F 0.7298(3) 0.3431(2) 0.6499(2) 0.133(2) Uani 1 1 d . . . . .
F5 F 0.8402(3) 0.35922(15) 0.6119(2) 0.1075(16) Uani 1 1 d . . . . .
F6 F 0.8166(3) 0.3127(2) 0.5290(2) 0.1181(17) Uani 1 1 d . . . . .
P2 P 1.0000 0.41215(10) 0.43143(13) 0.0898(10) Uani 1 2 d DS T P . .
F7 F 1.0000 0.4629(2) 0.4588(4) 0.151(3) Uani 1 2 d DS T P A .
F7A F 0.9134(6) 0.4122(5) 0.4316(12) 0.117(7) Uani 0.134(10) 1 d D U P A 2
F8 F 1.0000 0.35991(19) 0.4118(4) 0.120(3) Uani 1 2 d DS T P A .
F9 F 0.9371(3) 0.42464(17) 0.3867(3) 0.104(2) Uani 0.866(10) 1 d D U P A 1
F9A F 1.0000 0.3925(7) 0.5005(10) 0.158(12) Uani 0.134(10) 2 d DS TU P A 2
F9B F 1.0000 0.4274(6) 0.3614(9) 0.137(11) Uani 0.134(10) 2 d DS TU P A 2
F10 F 0.9387(3) 0.3969(2) 0.4806(3) 0.156(4) Uani 0.866(10) 1 d D U P A 1
N1 N 0.5000 0.6408(2) 0.4033(3) 0.071(2) Uani 1 2 d S T P . .
N2 N 0.7669(3) 0.34172(16) 0.4006(2) 0.0604(13) Uani 1 1 d . . . . .
C1 C 0.5674(4) 0.6958(2) 0.2826(3) 0.0778(19) Uani 1 1 d . . . . .
H1 H 0.6129 0.6960 0.3051 0.093 Uiso 1 1 calc R U . . .
C2 C 0.5000 0.6954(2) 0.3146(4) 0.071(3) Uani 1 2 d S T P . .
C3 C 0.5000 0.6904(2) 0.3857(4) 0.073(3) Uani 1 2 d S T P . .
H3A H 0.5444 0.7059 0.4033 0.088 Uiso 0.5 1 calc R U P . .
H3B H 0.4556 0.7059 0.4033 0.088 Uiso 0.5 1 calc R U P . .
C4 C 0.5647(4) 0.6172(2) 0.4078(3) 0.0708(18) Uani 1 1 d . . . . .
H4 H 0.6101 0.6339 0.4055 0.085 Uiso 1 1 calc R U . . .
C5 C 0.5663(4) 0.5703(2) 0.4156(3) 0.0728(19) Uani 1 1 d . . . . .
H5 H 0.6125 0.5548 0.4204 0.087 Uiso 1 1 calc R U . . .
C6 C 0.5000 0.5442(3) 0.4167(3) 0.058(2) Uani 1 2 d S T P . .
C7 C 0.5000 0.4930(2) 0.4192(3) 0.0512(19) Uani 1 2 d S T P . .
C8 C 0.5658(4) 0.46827(18) 0.4187(2) 0.0545(15) Uani 1 1 d . . . . .
H8 H 0.6114 0.4849 0.4195 0.065 Uiso 1 1 calc R U . . .
C9 C 0.5669(3) 0.41878(18) 0.4170(2) 0.0541(15) Uani 1 1 d . . . . .
C10 C 0.5000 0.3957(2) 0.4157(3) 0.060(2) Uani 1 2 d S T P . .
H10 H 0.5000 0.3626 0.4138 0.072 Uiso 1 2 calc R U P . .
C11 C 0.6376(4) 0.39307(17) 0.4145(3) 0.0607(16) Uani 1 1 d . . . . .
C12 C 0.6431(4) 0.3459(2) 0.4296(3) 0.0750(18) Uani 1 1 d . . . . .
H12 H 0.6008 0.3304 0.4459 0.090 Uiso 1 1 calc R U . . .
C13 C 0.7071(4) 0.3212(2) 0.4218(3) 0.0702(18) Uani 1 1 d . . . . .
H13 H 0.7082 0.2889 0.4317 0.084 Uiso 1 1 calc R U . . .
C14 C 0.7674(4) 0.3877(2) 0.3876(4) 0.0770(19) Uani 1 1 d . . . . .
H14 H 0.8118 0.4023 0.3737 0.092 Uiso 1 1 calc R U . . .
C15 C 0.7036(4) 0.4135(2) 0.3943(3) 0.0697(17) Uani 1 1 d . . . . .
H15 H 0.7046 0.4460 0.3850 0.084 Uiso 1 1 calc R U . . .
C16 C 0.8351(3) 0.3131(2) 0.3860(3) 0.0608(15) Uani 1 1 d . . . . .
H16A H 0.8799 0.3283 0.4034 0.073 Uiso 1 1 calc R U . . .
H16B H 0.8307 0.2815 0.4044 0.073 Uiso 1 1 calc R U . . .
C17 C 0.8405(3) 0.31001(18) 0.3158(3) 0.0578(15) Uani 1 1 d . . . . .
C18 C 0.7895(4) 0.28423(19) 0.2813(3) 0.0688(17) Uani 1 1 d . . . . .
H18 H 0.7535 0.2661 0.3028 0.083 Uiso 1 1 calc R U . . .
C19 C 0.8930(5) 0.3320(4) 0.2815(4) 0.121(4) Uani 1 1 d . . . . .
H19 H 0.9315 0.3482 0.3028 0.145 Uiso 1 1 calc R U . . .
N3 N 0.5000 0.2748(3) 0.4728(4) 0.084(2) Uani 1 2 d S T P . .
C38 C 0.5000 0.2374(3) 0.4537(5) 0.070(2) Uani 1 2 d S T P . .
C39 C 0.5000 0.1911(4) 0.4264(6) 0.104(4) Uani 1 2 d S T P . .
H39A H 0.4488 0.1805 0.4207 0.156 Uiso 0.5 1 calc R U P B -1
H39B H 0.5262 0.1695 0.4542 0.156 Uiso 0.5 1 calc R U P B -1
H39C H 0.5250 0.1920 0.3857 0.156 Uiso 0.5 1 calc R U P B -1
C21 C 0.4139(16) 0.3525(11) 0.2500 0.138(5) Uani 0.25 1 d DS U P C -1
H21 H 0.3882 0.3236 0.2500 0.166 Uiso 0.25 1 calc R U P C -1
C22 C 0.4926(16) 0.3550(7) 0.2500 0.136(5) Uani 0.25 1 d DS U P C -1
H22 H 0.5206 0.3268 0.2500 0.163 Uiso 0.25 1 calc R U P C -1
C23 C 0.5308(13) 0.3990(7) 0.2500 0.129(4) Uani 0.25 1 d DS U P C -1
C24 C 0.6092(14) 0.4022(8) 0.2500 0.131(5) Uani 0.25 1 d DS U P C -1
H24 H 0.6378 0.3744 0.2500 0.157 Uiso 0.25 1 calc R U P C -1
C25 C 0.6462(13) 0.4460(8) 0.2500 0.131(5) Uani 0.25 1 d DS U P C -1
H25 H 0.6988 0.4478 0.2500 0.158 Uiso 0.25 1 calc R U P C -1
C26 C 0.6021(14) 0.4866(7) 0.2500 0.134(5) Uani 0.25 1 d DS U P C -1
C27 C 0.6430(13) 0.5287(8) 0.2500 0.142(5) Uani 0.25 1 d DS U P C -1
H27 H 0.6956 0.5283 0.2500 0.170 Uiso 0.25 1 calc R U P C -1
C28 C 0.6042(16) 0.5710(10) 0.2500 0.138(5) Uani 0.25 1 d DS U P C -1
H28 H 0.6299 0.5999 0.2500 0.166 Uiso 0.25 1 calc R U P C -1
C29 C 0.5261(16) 0.5697(9) 0.2500 0.135(5) Uani 0.25 1 d DS U P C -1
H29 H 0.4992 0.5982 0.2500 0.162 Uiso 0.25 1 calc R U P C -1
C30 C 0.4870(12) 0.5273(8) 0.2500 0.139(5) Uani 0.25 1 d DS U P C -1
C31 C 0.4098(14) 0.5251(12) 0.2500 0.141(5) Uani 0.25 1 d DS U P C -1
H31 H 0.3817 0.5532 0.2500 0.169 Uiso 0.25 1 calc R U P C -1
C32 C 0.373(2) 0.4818(8) 0.2500 0.137(5) Uani 0.25 1 d DS U P C -1
H32 H 0.3203 0.4812 0.2500 0.164 Uiso 0.25 1 calc R U P C -1
C33 C 0.4124(13) 0.4392(8) 0.2500 0.137(5) Uani 0.25 1 d DS U P C -1
C34 C 0.376(2) 0.3957(9) 0.2500 0.141(5) Uani 0.25 1 d DS U P C -1
H34 H 0.3236 0.3953 0.2500 0.169 Uiso 0.25 1 calc R U P C -1
C35 C 0.4904(12) 0.4403(8) 0.2500 0.131(4) Uani 0.25 1 d DS U P C -1
C36 C 0.5247(14) 0.4846(7) 0.2500 0.135(4) Uani 0.25 1 d DS U P C -1

loop_
_atom_site_aniso_label
_atom_site_aniso_U_11
_atom_site_aniso_U_22
_atom_site_aniso_U_33
_atom_site_aniso_U_23
_atom_site_aniso_U_13
_atom_site_aniso_U_12
P1 0.0965(16) 0.0820(12) 0.0758(13) -0.0005(9) 0.0230(11) -0.0154(10)
F1 0.119(4) 0.082(2) 0.081(3) 0.002(2) -0.001(3) -0.020(2)
F2 0.161(5) 0.091(3) 0.122(4) 0.003(3) 0.006(4) -0.014(3)
F3 0.118(4) 0.098(3) 0.099(3) -0.001(2) -0.008(3) -0.023(3)
F4 0.117(4) 0.167(5) 0.113(4) -0.059(4) 0.022(3) -0.017(4)
F5 0.120(4) 0.092(3) 0.110(3) -0.010(2) 0.011(3) -0.043(3)
F6 0.103(3) 0.180(5) 0.071(3) -0.015(3) 0.015(3) -0.001(3)
P2 0.102(2) 0.0947(18) 0.0728(17) -0.0295(14) 0.000 0.000
F7 0.159(8) 0.115(5) 0.178(8) -0.049(5) 0.000 0.000
F7A 0.123(14) 0.109(13) 0.120(14) -0.005(13) 0.008(14) -0.007(13)
F8 0.106(5) 0.086(4) 0.168(7) -0.039(4) 0.000 0.000
F9 0.076(4) 0.117(4) 0.120(5) 0.003(3) -0.017(3) -0.004(3)
F9A 0.18(2) 0.18(2) 0.11(2) 0.012(19) 0.000 0.000
F9B 0.11(2) 0.152(19) 0.16(2) 0.009(19) 0.000 0.000
F10 0.196(8) 0.147(5) 0.126(5) 0.001(4) 0.075(6) 0.029(5)
N1 0.112(7) 0.049(3) 0.051(4) -0.009(3) 0.000 0.000
N2 0.073(4) 0.058(3) 0.050(3) 0.001(2) 0.012(2) 0.001(2)
C1 0.097(5) 0.057(3) 0.079(4) -0.009(3) -0.010(4) -0.015(3)
C2 0.101(8) 0.038(4) 0.073(6) -0.004(4) 0.000 0.000
C3 0.110(8) 0.044(4) 0.066(5) -0.011(4) 0.000 0.000
C4 0.077(5) 0.050(3) 0.086(4) 0.001(3) -0.015(4) -0.010(3)
C5 0.081(5) 0.056(3) 0.081(5) -0.007(3) -0.015(4) -0.006(3)
C6 0.092(7) 0.054(4) 0.028(4) -0.002(3) 0.000 0.000
C7 0.073(6) 0.045(4) 0.035(4) -0.005(3) 0.000 0.000
C8 0.071(4) 0.052(3) 0.040(3) -0.008(2) 0.010(3) -0.007(3)
C9 0.074(4) 0.051(3) 0.037(3) -0.003(2) 0.002(3) -0.003(3)
C10 0.099(7) 0.042(4) 0.040(4) -0.002(3) 0.000 0.000
C11 0.087(5) 0.047(3) 0.048(3) -0.005(2) 0.015(3) 0.007(3)
C12 0.083(5) 0.063(3) 0.079(4) -0.003(3) 0.021(4) 0.000(3)
C13 0.078(5) 0.061(3) 0.071(4) 0.002(3) 0.009(4) 0.001(3)
C14 0.072(5) 0.060(3) 0.099(5) -0.014(3) 0.001(4) -0.010(3)
C15 0.072(4) 0.052(3) 0.085(4) -0.005(3) -0.005(4) -0.009(3)
C16 0.064(4) 0.064(3) 0.055(3) -0.005(3) -0.003(3) 0.005(3)
C17 0.061(4) 0.054(3) 0.059(3) -0.001(3) 0.003(3) 0.003(3)
C18 0.094(5) 0.056(3) 0.056(3) 0.000(3) -0.001(3) -0.012(3)
C19 0.095(6) 0.203(9) 0.064(4) 0.002(5) 0.004(4) -0.075(6)
N3 0.075(6) 0.074(5) 0.102(6) 0.001(4) 0.000 0.000
C38 0.059(6) 0.069(5) 0.081(6) 0.006(5) 0.000 0.000
C39 0.111(10) 0.083(7) 0.117(9) 0.009(6) 0.000 0.000
C21 0.198(12) 0.165(9) 0.051(7) 0.028(17) 0.029(19) -0.006(10)
C22 0.194(11) 0.162(8) 0.052(6) 0.030(16) 0.031(19) -0.005(10)
C23 0.191(11) 0.151(8) 0.043(5) 0.035(15) 0.036(18) -0.001(8)
C24 0.192(11) 0.150(9) 0.050(7) 0.033(16) 0.033(19) 0.002(9)
C25 0.191(11) 0.150(9) 0.053(7) 0.032(16) 0.032(19) 0.001(8)
C26 0.198(11) 0.146(8) 0.059(7) 0.034(15) 0.031(18) 0.001(8)
C27 0.200(12) 0.149(9) 0.076(8) 0.032(16) 0.028(19) 0.004(8)
C28 0.202(13) 0.143(9) 0.069(8) 0.036(16) 0.03(2) 0.006(9)
C29 0.202(13) 0.144(8) 0.060(7) 0.041(16) 0.031(19) 0.006(9)
C30 0.199(11) 0.156(7) 0.062(6) 0.033(15) 0.031(18) 0.005(8)
C31 0.194(12) 0.168(9) 0.060(7) 0.029(16) 0.032(19) 0.006(8)
C32 0.193(11) 0.166(9) 0.051(8) 0.030(16) 0.032(19) 0.008(8)
C33 0.194(11) 0.166(8) 0.050(6) 0.030(15) 0.032(18) 0.004(8)
C34 0.197(11) 0.171(9) 0.055(8) 0.027(16) 0.030(19) -0.001(9)
C35 0.191(10) 0.158(7) 0.044(5) 0.031(15) 0.035(17) 0.004(7)
C36 0.198(11) 0.151(7) 0.055(6) 0.032(15) 0.031(18) 0.007(7)

loop_
_atom_type_symbol
_atom_type_description
_atom_type_scat_dispersion_real
_atom_type_scat_dispersion_imag
_atom_type_scat_source
C C 0.0181 0.0091 'International Tables Vol C Tables 4.2.6.8 and 6.1.1.4'
H H 0.0000 0.0000 'International Tables Vol C Tables 4.2.6.8 and 6.1.1.4'
F F 0.0727 0.0534 'International Tables Vol C Tables 4.2.6.8 and 6.1.1.4'
N N 0.0311 0.0180 'International Tables Vol C Tables 4.2.6.8 and 6.1.1.4'
P P 0.2955 0.4335 'International Tables Vol C Tables 4.2.6.8 and 6.1.1.4'

loop_
_geom_angle_atom_site_label_1
_geom_angle_atom_site_label_2
_geom_angle_atom_site_label_3
_geom_angle
_geom_angle_site_symmetry_1
_geom_angle_site_symmetry_3
F1 P1 F2 177.0(3) . .
F1 P1 F3 90.8(3) . .
F1 P1 F4 92.2(3) . .
F1 P1 F5 90.1(3) . .
F1 P1 F6 88.9(3) . .
F2 P1 F5 91.1(3) . .
F2 P1 F6 88.3(3) . .
F3 P1 F2 88.1(3) . .
F3 P1 F4 89.1(3) . .
F3 P1 F5 177.8(3) . .
F3 P1 F6 90.6(3) . .
F4 P1 F2 90.6(3) . .
F4 P1 F5 88.8(3) . .
F4 P1 F6 178.9(4) . .
F5 P1 F6 91.4(3) . .
F7 P2 F9A 89.0(7) . .
F7 P2 F10 90.5(4) . 11_755
F7 P2 F10 90.5(4) . .
F7A P2 F7 89.9(6) . .
F7A P2 F7 89.9(6) 11_755 .
F7A P2 F7A 179.7(19) 11_755 .
F7A P2 F9A 89.9(9) . .
F7A P2 F9A 89.9(9) 11_755 .
F8 P2 F7 173.8(5) . .
F8 P2 F7A 90.1(6) . .
F8 P2 F7A 90.1(6) . 11_755
F8 P2 F9A 84.8(10) . .
F8 P2 F9B 90.6(8) . .
F8 P2 F10 85.0(4) . .
F8 P2 F10 85.0(4) . 11_755
F9 P2 F7 90.9(3) 11_755 .
F9 P2 F7 90.9(3) . .
F9 P2 F8 93.2(3) 11_755 .
F9 P2 F8 93.2(3) . .
F9 P2 F9 96.1(5) . 11_755
F9 P2 F10 87.8(3) 11_755 11_755
F9 P2 F10 175.9(4) . 11_755
F9 P2 F10 175.9(4) 11_755 .
F9 P2 F10 87.8(3) . .
F9B P2 F7 95.6(9) . .
F9B P2 F7A 90.1(9) . .
F9B P2 F7A 90.1(9) . 11_755
F9B P2 F9A 175.4(11) . .
F10 P2 F10 88.4(5) 11_755 .
C4 N1 C3 120.1(4) 11_655 .
C4 N1 C3 120.1(4) . .
C4 N1 C4 119.3(7) 11_655 .
C13 N2 C14 121.1(6) . .
C13 N2 C16 119.9(5) . .
C14 N2 C16 118.8(5) . .
C1 C1 H1 120.3 10_556 .
C1 C1 C2 119.4(4) 10_556 .
C2 C1 H1 120.3 . .
C1 C2 C1 121.3(9) 11_655 .
C1 C2 C3 119.3(4) . .
C1 C2 C3 119.2(4) 11_655 .
N1 C3 C2 110.3(6) . .
N1 C3 H3A 109.6 . .
N1 C3 H3B 109.6 . .
C2 C3 H3A 109.6 . .
C2 C3 H3B 109.6 . .
H3A C3 H3B 108.1 . .
N1 C4 H4 119.2 . .
N1 C4 C5 121.6(7) . .
C5 C4 H4 119.2 . .
C4 C5 H5 119.7 . .
C4 C5 C6 120.6(7) . .
C6 C5 H5 119.7 . .
C5 C6 C5 116.0(7) . 11_655
C5 C6 C7 122.0(4) . .
C5 C6 C7 122.0(4) 11_655 .
C8 C7 C6 120.7(3) 11_655 .
C8 C7 C6 120.7(3) . .
C8 C7 C8 118.4(6) 11_655 .
C7 C8 H8 119.2 . .
C7 C8 C9 121.6(6) . .
C9 C8 H8 119.2 . .
C8 C9 C11 120.9(5) . .
C10 C9 C8 117.9(6) . .
C10 C9 C11 121.2(5) . .
C9 C10 C9 122.6(7) 11_655 .
C9 C10 H10 118.7 . .
C9 C10 H10 118.7 11_655 .
C12 C11 C9 122.6(6) . .
C12 C11 C15 114.6(6) . .
C15 C11 C9 122.7(5) . .
C11 C12 H12 118.8 . .
C13 C12 C11 122.4(6) . .
C13 C12 H12 118.8 . .
N2 C13 C12 120.4(6) . .
N2 C13 H13 119.8 . .
C12 C13 H13 119.8 . .
N2 C14 H14 120.1 . .
N2 C14 C15 119.9(6) . .
C15 C14 H14 120.1 . .
C11 C15 H15 119.3 . .
C14 C15 C11 121.4(5) . .
C14 C15 H15 119.3 . .
N2 C16 H16A 110.3 . .
N2 C16 H16B 110.3 . .
H16A C16 H16B 108.6 . .
C17 C16 N2 106.9(5) . .
C17 C16 H16A 110.3 . .
C17 C16 H16B 110.3 . .
C18 C17 C16 121.1(5) . .
C19 C17 C16 123.9(6) . .
C19 C17 C18 115.0(6) . .
C17 C18 H18 119.0 . .
C18 C18 C17 122.0(3) 10_556 .
C18 C18 H18 119.0 10_556 .
C17 C19 H19 118.6 . .
C19 C19 C17 122.8(4) 10_556 .
C19 C19 H19 118.6 10_556 .
N3 C38 C39 177.1(11) . .
C38 C39 H39A 109.5 . .
C38 C39 H39B 109.5 . .
C38 C39 H39C 109.5 . .
H39A C39 H39B 109.5 . .
H39A C39 H39C 109.5 . .
H39B C39 H39C 109.5 . .
C22 C21 H21 122.0 . .
C34 C21 H21 122.0 . .
C34 C21 C22 116(3) . .
C21 C22 H22 119.3 . .
C21 C22 C23 121(2) . .
C23 C22 H22 119.3 . .
C24 C23 C22 122(2) . .
C35 C23 C22 120(2) . .
C35 C23 C24 117.8(18) . .
C23 C24 H24 119.1 . .
C23 C24 C25 121.8(18) . .
C25 C24 H24 119.1 . .
C24 C25 H25 121.2 . .
C26 C25 C24 117.6(18) . .
C26 C25 H25 121.2 . .
C25 C26 C27 114(2) . .
C36 C26 C25 122.1(18) . .
C36 C26 C27 124(2) . .
C26 C27 H27 120.7 . .
C28 C27 C26 119(2) . .
C28 C27 H27 120.7 . .
C27 C28 H28 120.7 . .
C27 C28 C29 119(3) . .
C29 C28 H28 120.7 . .
C28 C29 H29 119.2 . .
C30 C29 C28 122(3) . .
C30 C29 H29 119.2 . .
C31 C30 C29 123(2) . .
C31 C30 C36 117(2) . .
C36 C30 C29 121(2) . .
C30 C31 H31 119.7 . .
C30 C31 C32 121(3) . .
C32 C31 H31 119.7 . .
C31 C32 H32 119.2 . .
C31 C32 C33 122(3) . .
C33 C32 H32 119.2 . .
C34 C33 C32 122(2) . .
C34 C33 C35 119(2) . .
C35 C33 C32 119(3) . .
C21 C34 H34 118.2 . .
C33 C34 C21 124(3) . .
C33 C34 H34 118.2 . .
C23 C35 C33 120(2) . .
C23 C35 C36 122.4(18) . .
C33 C35 C36 117(2) . .
C26 C36 C30 117(2) . .
C26 C36 C35 118.3(18) . .
C30 C36 C35 125(2) . .

loop_
_geom_bond_atom_site_label_1
_geom_bond_atom_site_label_2
_geom_bond_distance
_geom_bond_site_symmetry_2
P1 F1 1.562(5) .
P1 F2 1.574(6) .
P1 F3 1.563(5) .
P1 F4 1.566(5) .
P1 F5 1.575(5) .
P1 F6 1.577(5) .
P2 F7 1.568(7) .
P2 F7A 1.562(12) 11_755
P2 F7A 1.562(12) .
P2 F8 1.554(6) .
P2 F9 1.526(5) 11_755
P2 F9 1.526(5) .
P2 F9A 1.579(15) .
P2 F9B 1.558(16) .
P2 F10 1.587(6) .
P2 F10 1.587(6) 11_755
N1 C3 1.469(10) .
N1 C4 1.352(7) .
N1 C4 1.352(7) 11_655
N2 C13 1.309(8) .
N2 C14 1.346(8) .
N2 C16 1.512(7) .
C1 C1 1.394(13) 10_556
C1 H1 0.9500 .
C1 C2 1.396(9) .
C2 C1 1.396(9) 11_655
C2 C3 1.524(13) .
C3 H3A 0.9900 .
C3 H3B 0.9900 .
C4 H4 0.9500 .
C4 C5 1.354(8) .
C5 H5 0.9500 .
C5 C6 1.410(8) .
C6 C5 1.410(8) 11_655
C6 C7 1.468(10) .
C7 C8 1.382(7) .
C7 C8 1.382(7) 11_655
C8 H8 0.9500 .
C8 C9 1.418(7) .
C9 C10 1.376(7) .
C9 C11 1.473(9) .
C10 C9 1.376(7) 11_655
C10 H10 0.9500 .
C11 C12 1.392(8) .
C11 C15 1.396(9) .
C12 H12 0.9500 .
C12 C13 1.364(9) .
C13 H13 0.9500 .
C14 H14 0.9500 .
C14 C15 1.375(9) .
C15 H15 0.9500 .
C16 H16A 0.9900 .
C16 H16B 0.9900 .
C16 C17 1.505(8) .
C17 C18 1.391(8) .
C17 C19 1.354(9) .
C18 C18 1.336(12) 10_556
C18 H18 0.9500 .
C19 C19 1.345(15) 10_556
C19 H19 0.9500 .
N3 C38 1.147(11) .
C38 C39 1.448(14) .
C39 H39A 0.9800 .
C39 H39B 0.9800 .
C39 H39C 0.9800 .
C21 H21 0.9500 .
C21 C22 1.422(15) .
C21 C34 1.410(15) .
C22 H22 0.9500 .
C22 C23 1.436(14) .
C23 C24 1.418(15) .
C23 C35 1.390(14) .
C24 H24 0.9500 .
C24 C25 1.418(15) .
C25 H25 0.9500 .
C25 C26 1.409(15) .
C26 C27 1.413(14) .
C26 C36 1.397(14) .
C27 H27 0.9500 .
C27 C28 1.398(14) .
C28 H28 0.9500 .
C28 C29 1.409(15) .
C29 H29 0.9500 .
C29 C30 1.405(14) .
C30 C31 1.393(15) .
C30 C36 1.398(14) .
C31 H31 0.9500 .
C31 C32 1.407(15) .
C32 H32 0.9500 .
C32 C33 1.412(15) .
C33 C34 1.407(15) .
C33 C35 1.409(15) .
C34 H34 0.9500 .
C35 C36 1.411(14) .

loop_
_geom_torsion_atom_site_label_1
_geom_torsion_atom_site_label_2
_geom_torsion_atom_site_label_3
_geom_torsion_atom_site_label_4
_geom_torsion
_geom_torsion_site_symmetry_1
_geom_torsion_site_symmetry_4
N1 C4 C5 C6 2.6(10) . .
N2 C14 C15 C11 0.0(11) . .
N2 C16 C17 C18 -69.2(6) . .
N2 C16 C17 C19 109.7(8) . .
C1 C1 C2 C1 -0.9(9) 10_556 11_655
C1 C1 C2 C3 173.8(4) 10_556 .
C1 C2 C3 N1 -87.4(6) . .
C1 C2 C3 N1 87.4(6) 11_655 .
C3 N1 C4 C5 -171.0(7) . .
C4 N1 C3 C2 86.1(6) . .
C4 N1 C3 C2 -86.1(6) 11_655 .
C4 N1 C4 C5 1.3(12) 11_655 .
C4 C5 C6 C5 -6.2(11) . 11_655
C4 C5 C6 C7 174.3(6) . .
C5 C6 C7 C8 -178.4(6) . 11_655
C5 C6 C7 C8 2.1(10) 11_655 11_655
C5 C6 C7 C8 178.4(6) 11_655 .
C5 C6 C7 C8 -2.1(10) . .
C6 C7 C8 C9 -175.8(5) . .
C7 C8 C9 C10 0.2(8) . .
C7 C8 C9 C11 178.1(5) . .
C8 C7 C8 C9 0.6(10) 11_655 .
C8 C9 C10 C9 -1.1(11) . 11_655
C8 C9 C11 C12 162.2(5) . .
C8 C9 C11 C15 -20.6(8) . .
C9 C11 C12 C13 173.9(6) . .
C9 C11 C15 C14 -174.6(6) . .
C10 C9 C11 C12 -19.9(9) . .
C10 C9 C11 C15 157.2(6) . .
C11 C9 C10 C9 -179.0(4) . 11_655
C11 C12 C13 N2 1.4(11) . .
C12 C11 C15 C14 2.8(9) . .
C13 N2 C14 C15 -2.3(10) . .
C13 N2 C16 C17 105.8(6) . .
C14 N2 C13 C12 1.6(10) . .
C14 N2 C16 C17 -69.8(7) . .
C15 C11 C12 C13 -3.5(9) . .
C16 N2 C13 C12 -173.8(6) . .
C16 N2 C14 C15 173.2(6) . .
C16 C17 C18 C18 174.2(4) . 10_556
C16 C17 C19 C19 -174.2(4) . 10_556
C18 C17 C19 C19 4.7(8) . 10_556
C19 C17 C18 C18 -4.7(8) . 10_556
C21 C22 C23 C24 180.0 . .
C21 C22 C23 C35 0.0 . .
C22 C21 C34 C33 0.0 . .
C22 C23 C24 C25 180.0 . .
C22 C23 C35 C33 0.0 . .
C22 C23 C35 C36 180.0 . .
C23 C24 C25 C26 0.0 . .
C23 C35 C36 C26 0.0 . .
C23 C35 C36 C30 180.0 . .
C24 C23 C35 C33 180.0 . .
C24 C23 C35 C36 0.0 . .
C24 C25 C26 C27 180.0 . .
C24 C25 C26 C36 0.0 . .
C25 C26 C27 C28 180.0 . .
C25 C26 C36 C30 180.0 . .
C25 C26 C36 C35 0.0 . .
C26 C27 C28 C29 0.0 . .
C27 C26 C36 C30 0.0 . .
C27 C26 C36 C35 180.0 . .
C27 C28 C29 C30 0.0 . .
C28 C29 C30 C31 180.0 . .
C28 C29 C30 C36 0.0 . .
C29 C30 C31 C32 180.0 . .
C29 C30 C36 C26 0.0 . .
C29 C30 C36 C35 180.0 . .
C30 C31 C32 C33 0.0 . .
C31 C30 C36 C26 180.0 . .
C31 C30 C36 C35 0.0 . .
C31 C32 C33 C34 180.0 . .
C31 C32 C33 C35 0.0 . .
C32 C33 C34 C21 180.0 . .
C32 C33 C35 C23 180.0 . .
C32 C33 C35 C36 0.0 . .
C33 C35 C36 C26 180.0 . .
C33 C35 C36 C30 0.0 . .
C34 C21 C22 C23 0.0 . .
C34 C33 C35 C23 0.0 . .
C34 C33 C35 C36 180.0 . .
C35 C23 C24 C25 0.0 . .
C35 C33 C34 C21 0.0 . .
C36 C26 C27 C28 0.0 . .
C36 C30 C31 C32 0.0 . .

loop_
_smtbx_masks_void_nr
_smtbx_masks_void_average_x
_smtbx_masks_void_average_y
_smtbx_masks_void_average_z
_smtbx_masks_void_volume
_smtbx_masks_void_count_electrons
1 0.000 0.500 -0.357 1381.7 337.9
2 0.500 0.000 -0.897 1381.7 337.9
